data_4104047
loop_
_publ_author_name
'J. Craig Ruble'
'Alexander R. Hurd'
'Timothy A. Johnson'
'Debra A. Sherry'
'Michael R. Barbachyn'
'Peter L. Toogood'
'Gordon L. Bundy'
'David R. Graber'
'Gregg M. Kamilar'

_publ_section_title
;
 Synthesis of (-)-PNU-286607 by Asymmetric Cyclization of Alkylidene
 Barbiturates
;
_journal_name_full 'Journal of the American Chemical Society'
_journal_page_first 3991
_journal_page_last 3997
_journal_paper_doi 10.1021/ja808014h
_journal_volume 131
_journal_year 2009
_chemical_formula_sum 'C17 H18 N4 O6'
_chemical_formula_weight 374.35
_chemical_name_systematic
; 
 ? 
;
_space_group_IT_number 15
_symmetry_cell_setting monoclinic
_symmetry_space_group_name_Hall '-C 2yc'
_symmetry_space_group_name_H-M 'C 1 2/c 1'
_atom_sites_solution_hydrogens geom
_atom_sites_solution_primary direct
_atom_sites_solution_secondary difmap
_audit_creation_method SHELXL-97
_cell_angle_alpha 90.00
_cell_angle_beta 116.324(2)
_cell_angle_gamma 90.00
_cell_formula_units_Z 8
_cell_length_a 22.5453(7)
_cell_length_b 10.6236(3)
_cell_length_c 17.5931(6)
_cell_measurement_temperature 293(2)
_cell_volume 3776.8(2)
_computing_structure_refinement 'SHELXL-97 (Sheldrick, 1997)'
_computing_structure_solution 'SHELXS-97 (Sheldrick, 1990)'
_diffrn_ambient_temperature 293(2)
_diffrn_measured_fraction_theta_full 0.969
_diffrn_measured_fraction_theta_max 0.969
_diffrn_radiation_monochromator graphite
_diffrn_radiation_source 'fine-focus sealed tube'
_diffrn_radiation_type CuK\a
_diffrn_radiation_wavelength 1.54178
_diffrn_reflns_av_R_equivalents 0.0839
_diffrn_reflns_av_sigmaI/netI 0.0580
_diffrn_reflns_limit_h_max 23
_diffrn_reflns_limit_h_min -24
_diffrn_reflns_limit_k_max 11
_diffrn_reflns_limit_k_min -11
_diffrn_reflns_limit_l_max 18
_diffrn_reflns_limit_l_min -19
_diffrn_reflns_number 10412
_diffrn_reflns_theta_full 58.87
_diffrn_reflns_theta_max 58.87
_diffrn_reflns_theta_min 4.38
_exptl_absorpt_coefficient_mu 0.859
_exptl_crystal_density_diffrn 1.317
_exptl_crystal_density_method 'not measured'
_exptl_crystal_F_000 1568
_refine_diff_density_max 0.242
_refine_diff_density_min -0.290
_refine_diff_density_rms 0.059
_refine_ls_extinction_coef 0.00016(6)
_refine_ls_extinction_expression Fc^*^=kFc[1+0.001xFc^2^\l^3^/sin(2\q)]^-1/4^
_refine_ls_extinction_method SHELXL
_refine_ls_goodness_of_fit_ref 0.864
_refine_ls_hydrogen_treatment mixed
_refine_ls_matrix_type full
_refine_ls_number_parameters 279
_refine_ls_number_reflns 2623
_refine_ls_number_restraints 0
_refine_ls_restrained_S_all 0.864
_refine_ls_R_factor_all 0.0612
_refine_ls_R_factor_gt 0.0431
_refine_ls_shift/su_max 0.095
_refine_ls_shift/su_mean 0.009
_refine_ls_structure_factor_coef Fsqd
_refine_ls_weighting_details 'calc w=1/[\s^2^(Fo^2^)+(0.1000P)^2^+0.0000P] where P=(Fo^2^+2Fc^2^)/3'
_refine_ls_weighting_scheme calc
_refine_ls_wR_factor_gt 0.1113
_refine_ls_wR_factor_ref 0.1269
_reflns_number_gt 1926
_reflns_number_total 2623
_reflns_threshold_expression >2sigma(I)
_cod_data_source_file ja808014h_si_001.cif
_cod_data_source_block drg10a
_cod_database_code 4104047

loop_
_symmetry_equiv_pos_as_xyz
'x, y, z'
'-x, y, -z+1/2'
'x+1/2, y+1/2, z'
'-x+1/2, y+1/2, -z+1/2'
'-x, -y, -z'
'x, -y, z-1/2'
'-x+1/2, -y+1/2, -z'
'x+1/2, -y+1/2, z-1/2'

loop_
_atom_site_label
_atom_site_type_symbol
_atom_site_fract_x
_atom_site_fract_y
_atom_site_fract_z
_atom_site_U_iso_or_equiv
_atom_site_adp_type
_atom_site_occupancy
_atom_site_symmetry_multiplicity
_atom_site_calc_flag
_atom_site_refinement_flags
O1 O 0.10444(7) 0.19256(13) 0.05610(10) 0.0236(4) Uani 1 1 d .
O2 O 0.16725(7) 0.80606(14) -0.04511(10) 0.0256(4) Uani 1 1 d .
O3 O 0.23167(7) 0.39931(13) -0.02597(10) 0.0239(4) Uani 1 1 d .
O4 O 0.24243(9) 0.29426(15) -0.34494(11) 0.0360(5) Uani 1 1 d .
O5 O 0.27677(9) 0.10418(16) -0.30508(11) 0.0376(5) Uani 1 1 d .
O6 O 0.00587(7) 0.51141(14) -0.13232(10) 0.0264(4) Uani 1 1 d .
N1 N 0.11345(9) 0.19505(15) -0.09850(12) 0.0225(5) Uani 1 1 d .
N2 N 0.24532(10) 0.19859(18) -0.30335(13) 0.0261(5) Uani 1 1 d .
N3 N 0.08708(9) 0.65661(16) -0.08929(11) 0.0219(5) Uani 1 1 d .
H3A H 0.0579 0.7148 -0.1005 0.026 Uiso 1 1 calc R
N4 N 0.19815(9) 0.60125(16) -0.03380(12) 0.0216(5) Uani 1 1 d .
H4A H 0.2389 0.6240 -0.0079 0.026 Uiso 1 1 calc R
C1 C 0.14492(11) 0.30132(19) -0.19561(15) 0.0210(6) Uani 1 1 d .
C2 C 0.15225(11) 0.6944(2) -0.05582(15) 0.0208(6) Uani 1 1 d .
C3 C 0.20885(11) 0.0861(2) -0.21007(14) 0.0236(6) Uani 1 1 d .
H3B H 0.2296 0.0139 -0.2163 0.028 Uiso 1 1 calc R
C4 C 0.09777(11) 0.31102(19) -0.06506(15) 0.0209(6) Uani 1 1 d .
H4B H 0.0497 0.3112 -0.0846 0.025 Uiso 1 1 calc R
C5 C 0.14485(11) 0.19143(19) -0.14957(14) 0.0202(6) Uani 1 1 d .
C6 C 0.09355(12) 0.0822(2) -0.06812(15) 0.0243(6) Uani 1 1 d .
H6A H 0.1075 0.0082 -0.0882 0.029 Uiso 1 1 calc R
H6B H 0.0457 0.0801 -0.0913 0.029 Uiso 1 1 calc R
C7 C 0.21108(11) 0.1964(2) -0.25109(15) 0.0227(6) Uani 1 1 d .
C8 C 0.11467(10) 0.43395(19) -0.09862(14) 0.0192(5) Uani 1 1 d .
C9 C 0.12944(11) 0.30324(19) 0.03234(14) 0.0223(6) Uani 1 1 d .
H9A H 0.1776 0.2963 0.0544 0.027 Uiso 1 1 calc R
C10 C 0.09940(11) -0.0316(2) 0.06066(15) 0.0270(6) Uani 1 1 d .
H10A H 0.1202 -0.0299 0.1215 0.041 Uiso 1 1 calc R
H10B H 0.1105 -0.1087 0.0415 0.041 Uiso 1 1 calc R
H10C H 0.0523 -0.0264 0.0400 0.041 Uiso 1 1 calc R
C11 C 0.12330(11) 0.0784(2) 0.02767(15) 0.0237(6) Uani 1 1 d .
H11A H 0.1716 0.0749 0.0510 0.028 Uiso 1 1 calc R
C12 C 0.17620(11) 0.0833(2) -0.16049(14) 0.0217(6) Uani 1 1 d .
H12A H 0.1747 0.0088 -0.1336 0.026 Uiso 1 1 calc R
C13 C 0.11328(12) 0.4138(2) 0.07346(16) 0.0298(6) Uani 1 1 d .
H13A H 0.1347 0.4035 0.1339 0.045 Uiso 1 1 calc R
H13B H 0.0663 0.4185 0.0540 0.045 Uiso 1 1 calc R
H13C H 0.1286 0.4899 0.0586 0.045 Uiso 1 1 calc R
C14 C 0.17807(11) 0.3036(2) -0.24437(15) 0.0226(6) Uani 1 1 d .
H14A H 0.1786 0.3767 -0.2731 0.027 Uiso 1 1 calc R
C15 C 0.06432(11) 0.5349(2) -0.10645(14) 0.0215(6) Uani 1 1 d .
C16 C 0.18635(11) 0.4739(2) -0.04857(14) 0.0194(6) Uani 1 1 d .
C17 C 0.10462(11) 0.4107(2) -0.19118(14) 0.0219(6) Uani 1 1 d .
H17A H 0.0582 0.3946 -0.2275 0.026 Uiso 1 1 calc R
H17B H 0.1173 0.4857 -0.2119 0.026 Uiso 1 1 calc R

loop_
_atom_site_aniso_label
_atom_site_aniso_U_11
_atom_site_aniso_U_22
_atom_site_aniso_U_33
_atom_site_aniso_U_23
_atom_site_aniso_U_13
_atom_site_aniso_U_12
O1 0.0303(9) 0.0169(9) 0.0292(10) 0.0017(7) 0.0182(8) 0.0007(6)
O2 0.0270(9) 0.0151(10) 0.0387(11) -0.0006(7) 0.0180(8) -0.0004(7)
O3 0.0227(9) 0.0184(9) 0.0317(10) 0.0011(7) 0.0130(8) 0.0027(7)
O4 0.0533(12) 0.0260(10) 0.0445(12) 0.0044(8) 0.0361(10) -0.0002(8)
O5 0.0488(12) 0.0303(11) 0.0469(12) 0.0043(8) 0.0332(10) 0.0141(8)
O6 0.0206(9) 0.0238(9) 0.0342(10) -0.0037(7) 0.0116(8) -0.0016(7)
N1 0.0315(11) 0.0131(11) 0.0288(12) -0.0004(8) 0.0188(10) -0.0017(8)
N2 0.0321(12) 0.0235(12) 0.0291(12) -0.0012(10) 0.0194(11) -0.0006(9)
N3 0.0208(11) 0.0132(11) 0.0319(12) -0.0008(8) 0.0120(10) 0.0024(8)
N4 0.0181(10) 0.0179(11) 0.0288(11) -0.0010(9) 0.0105(9) -0.0012(8)
C1 0.0226(13) 0.0176(13) 0.0229(13) -0.0028(10) 0.0101(12) -0.0010(10)
C2 0.0260(14) 0.0179(15) 0.0238(14) 0.0016(10) 0.0160(12) 0.0027(10)
C3 0.0249(13) 0.0200(14) 0.0258(14) -0.0031(10) 0.0112(12) 0.0022(10)
C4 0.0176(12) 0.0168(13) 0.0281(14) -0.0016(10) 0.0100(11) -0.0017(9)
C5 0.0208(12) 0.0200(14) 0.0198(13) -0.0017(10) 0.0089(11) -0.0003(9)
C6 0.0317(14) 0.0160(13) 0.0314(15) 0.0005(10) 0.0196(12) -0.0021(10)
C7 0.0255(13) 0.0213(14) 0.0248(14) -0.0032(10) 0.0143(12) -0.0019(10)
C8 0.0214(12) 0.0148(13) 0.0238(13) -0.0018(10) 0.0123(11) 0.0002(9)
C9 0.0258(13) 0.0194(13) 0.0253(14) -0.0016(10) 0.0147(12) -0.0034(10)
C10 0.0293(14) 0.0230(14) 0.0321(15) 0.0040(11) 0.0167(12) 0.0035(10)
C11 0.0250(13) 0.0190(13) 0.0328(15) 0.0026(11) 0.0179(12) 0.0049(10)
C12 0.0247(13) 0.0179(13) 0.0232(13) 0.0013(10) 0.0113(12) -0.0002(10)
C13 0.0423(16) 0.0234(14) 0.0297(15) -0.0041(11) 0.0215(13) -0.0053(11)
C14 0.0263(13) 0.0174(13) 0.0262(14) 0.0000(10) 0.0133(12) -0.0023(10)
C15 0.0249(14) 0.0199(14) 0.0213(13) -0.0024(10) 0.0117(11) 0.0000(10)
C16 0.0244(13) 0.0192(14) 0.0206(13) 0.0022(10) 0.0153(11) -0.0007(11)
C17 0.0222(13) 0.0176(13) 0.0270(14) 0.0019(10) 0.0120(11) 0.0006(9)

loop_
_atom_type_symbol
_atom_type_description
_atom_type_scat_dispersion_real
_atom_type_scat_dispersion_imag
_atom_type_scat_source
C C 0.0181 0.0091 'International Tables Vol C Tables 4.2.6.8 and 6.1.1.4'
H H 0.0000 0.0000 'International Tables Vol C Tables 4.2.6.8 and 6.1.1.4'
N N 0.0311 0.0180 'International Tables Vol C Tables 4.2.6.8 and 6.1.1.4'
O O 0.0492 0.0322 'International Tables Vol C Tables 4.2.6.8 and 6.1.1.4'

loop_
_geom_angle_atom_site_label_1
_geom_angle_atom_site_label_2
_geom_angle_atom_site_label_3
_geom_angle
C9 O1 C11 111.74(17)
C5 N1 C6 123.28(17)
C5 N1 C4 124.80(17)
C6 N1 C4 111.89(18)
O4 N2 O5 122.2(2)
O4 N2 C7 119.26(19)
O5 N2 C7 118.59(19)
C2 N3 C15 126.23(19)
C2 N4 C16 126.95(19)
C14 C1 C5 120.8(2)
C14 C1 C17 122.2(2)
C5 C1 C17 117.0(2)
O2 C2 N4 122.6(2)
O2 C2 N3 121.1(2)
N4 C2 N3 116.3(2)
C12 C3 C7 120.2(2)
N1 C4 C9 108.94(17)
N1 C4 C8 114.17(19)
C9 C4 C8 113.50(17)
N1 C5 C12 123.41(19)
N1 C5 C1 118.85(19)
C12 C5 C1 117.7(2)
N1 C6 C11 111.87(18)
C3 C7 C14 120.1(2)
C3 C7 N2 119.9(2)
C14 C7 N2 119.9(2)
C16 C8 C15 114.49(18)
C16 C8 C4 113.17(18)
C15 C8 C4 109.18(18)
C16 C8 C17 105.91(17)
C15 C8 C17 105.04(17)
C4 C8 C17 108.52(17)
O1 C9 C13 106.71(18)
O1 C9 C4 108.56(17)
C13 C9 C4 113.66(19)
O1 C11 C10 107.88(18)
O1 C11 C6 108.06(17)
C10 C11 C6 113.08(19)
C3 C12 C5 121.0(2)
C1 C14 C7 120.0(2)
O6 C15 N3 120.8(2)
O6 C15 C8 122.09(19)
N3 C15 C8 116.87(19)
O3 C16 N4 121.0(2)
O3 C16 C8 122.18(19)
N4 C16 C8 116.74(19)
C1 C17 C8 111.48(18)

loop_
_geom_bond_atom_site_label_1
_geom_bond_atom_site_label_2
_geom_bond_distance
O1 C9 1.444(2)
O1 C11 1.446(3)
O2 C2 1.225(2)
O3 C16 1.213(2)
O4 N2 1.237(2)
O5 N2 1.236(2)
O6 C15 1.214(2)
N1 C5 1.369(3)
N1 C6 1.462(3)
N1 C4 1.474(3)
N2 C7 1.439(3)
N3 C2 1.378(3)
N3 C15 1.375(3)
N4 C2 1.358(3)
N4 C16 1.381(3)
C1 C14 1.365(3)
C1 C5 1.421(3)
C1 C17 1.498(3)
C3 C12 1.369(3)
C3 C7 1.388(3)
C4 C9 1.539(3)
C4 C8 1.549(3)
C5 C12 1.406(3)
C6 C11 1.513(3)
C7 C14 1.394(3)
C8 C16 1.518(3)
C8 C15 1.523(3)
C8 C17 1.561(3)
C9 C13 1.507(3)
C10 C11 1.507(3)
